data_4103989
loop_
_publ_author_name
'Atsushi Kunishita'
'Minoru Kubo'
'Hideki Sugimoto'
'Takashi Ogura'
'Kazunobu Sato'
'Takeji Takui'
'Shinobu Itoh'

_publ_section_title
;
 Mononuclear Copper(II)-Superoxo Complexes that Mimic the Structure and
 Reactivity of the Active Centers of PHM and D\bM
;
_journal_name_full 'Journal of the American Chemical Society'
_journal_page_first 2788
_journal_page_last 2789
_journal_paper_doi 10.1021/ja809464e
_journal_volume 131
_journal_year 2009
_chemical_formula_moiety 'C24 H32 Cl Cu F6 N4 O4 P '
_chemical_formula_sum 'C24 H32 Cl Cu F6 N4 O4 P'
_chemical_formula_weight 684.50
_space_group_IT_number 2
_symmetry_cell_setting triclinic
_symmetry_Int_Tables_number 2
_symmetry_space_group_name_Hall '-P 1'
_symmetry_space_group_name_H-M 'P -1'
_cell_angle_alpha 84.88(3)
_cell_angle_beta 73.51(3)
_cell_angle_gamma 71.53(3)
_cell_formula_units_Z 2
_cell_length_a 10.327(9)
_cell_length_b 10.895(11)
_cell_length_c 12.985(11)
_cell_measurement_reflns_used 8092
_cell_measurement_temperature 153.1
_cell_measurement_theta_max 27.4
_cell_measurement_theta_min 3.0
_cell_volume 1329(2)
_computing_cell_refinement PROCESS-AUTO
_computing_data_collection PROCESS-AUTO
_computing_data_reduction CrystalStructure
_computing_publication_material 'CrystalStructure 3.8'
_computing_structure_refinement CRYSTALS
_computing_structure_solution SIR92
_diffrn_detector_area_resol_mean 10.00
_diffrn_measured_fraction_theta_full 0.986
_diffrn_measured_fraction_theta_max 0.986
_diffrn_measurement_device_type 'Rigaku RAXIS-RAPID'
_diffrn_measurement_method \w
_diffrn_radiation_type 'Mo K\a'
_diffrn_radiation_wavelength 0.71075
_diffrn_reflns_av_R_equivalents 0.080
_diffrn_reflns_limit_h_max 13
_diffrn_reflns_limit_h_min -13
_diffrn_reflns_limit_k_max 14
_diffrn_reflns_limit_k_min -14
_diffrn_reflns_limit_l_max 16
_diffrn_reflns_limit_l_min -16
_diffrn_reflns_number 12982
_diffrn_reflns_theta_full 27.45
_diffrn_reflns_theta_max 27.45
_exptl_absorpt_coefficient_mu 1.066
_exptl_absorpt_correction_T_max 0.899
_exptl_absorpt_correction_T_min 0.559
_exptl_absorpt_correction_type multi-scan
_exptl_absorpt_process_details
;
    Higashi, T. (1995). Program for Absorption Correction.
    Rigaku Corporation, Tokyo, Japan.
;
_exptl_crystal_colour blue
_exptl_crystal_density_diffrn 1.711
_exptl_crystal_density_method 'not measured'
_exptl_crystal_description block
_exptl_crystal_F_000 702.00
_exptl_crystal_size_max 0.30
_exptl_crystal_size_mid 0.20
_exptl_crystal_size_min 0.10
_refine_diff_density_max 0.94
_refine_diff_density_min -0.81
_refine_ls_extinction_method none
_refine_ls_goodness_of_fit_ref 0.954
_refine_ls_hydrogen_treatment refall
_refine_ls_number_parameters 383
_refine_ls_number_reflns 4012
_refine_ls_R_factor_gt 0.0393
_refine_ls_shift/su_max 0.0000
_refine_ls_structure_factor_coef F
_refine_ls_weighting_details 'w = 1/[0.0002Fo^2^ + 0.4000\s(Fo^2^)]'
_refine_ls_weighting_scheme calc
_refine_ls_wR_factor_ref 0.0442
_reflns_number_gt 2306
_reflns_number_total 5977
_reflns_threshold_expression F^2^>2.0\s(F^2^)
_cod_data_source_file ja809464e_si_001_5.cif
_cod_data_source_block '_2NO2-OAc'
_cod_original_formula_sum 'C24 H32 Cl Cu F6 N4 O4 P '
_cod_database_code 4103989

loop_
_symmetry_equiv_pos_site_id
_symmetry_equiv_pos_as_xyz
1 +X,+Y,+Z
2 -X,-Y,-Z

loop_
_atom_site_label
_atom_site_type_symbol
_atom_site_fract_x
_atom_site_fract_y
_atom_site_fract_z
_atom_site_U_iso_or_equiv
_atom_site_adp_type
_atom_site_occupancy
_atom_site_symmetry_multiplicity
_atom_site_calc_flag
_atom_site_refinement_flags
Cu(1) Cu 0.54399(5) 0.21245(5) 0.27401(4) 0.02968(15) Uani 1.00 1 d .
P(1) P 0.19386(13) -0.17090(12) 0.29449(10) 0.0407(3) Uani 1.00 1 d .
F(1) F 0.3324(3) -0.2319(2) 0.19938(19) 0.0739(10) Uani 1.00 1 d .
F(2) F 0.0588(2) -0.1099(3) 0.3906(2) 0.0713(10) Uani 1.00 1 d .
F(3) F 0.2932(2) -0.1402(2) 0.35689(19) 0.0532(8) Uani 1.00 1 d .
F(4) F 0.2148(2) -0.3089(2) 0.3508(2) 0.0701(10) Uani 1.00 1 d .
F(5) F 0.0947(3) -0.2017(2) 0.2331(2) 0.0826(12) Uani 1.00 1 d .
F(6) F 0.1733(3) -0.0330(2) 0.2378(2) 0.0700(10) Uani 1.00 1 d .
O(1) O 0.3424(3) 0.3145(2) 0.3057(2) 0.0407(9) Uani 1.00 1 d .
O(2) O 0.3637(3) 0.1844(3) 0.4405(2) 0.0554(11) Uani 1.00 1 d .
O(3) O -0.0294(3) 0.6892(3) -0.1628(2) 0.0543(11) Uani 1.00 1 d .
O(4) O -0.1154(3) 0.7745(3) -0.0052(2) 0.0553(10) Uani 1.00 1 d .
N(1) N 0.6010(3) 0.3452(3) 0.3367(2) 0.0260(9) Uani 1.00 1 d .
N(2) N 0.7040(3) 0.0577(3) 0.2884(2) 0.0273(9) Uani 1.00 1 d .
N(3) N 0.5362(3) 0.1322(3) 0.1396(2) 0.0254(9) Uani 1.00 1 d .
N(4) N -0.0256(3) 0.6960(3) -0.0708(3) 0.0362(11) Uani 1.00 1 d .
C(1) C 0.5168(4) 0.4698(4) 0.3349(2) 0.0283(12) Uani 1.00 1 d .
C(2) C 0.5474(4) 0.5712(4) 0.3679(3) 0.0322(12) Uani 1.00 1 d .
C(3) C 0.6643(4) 0.5483(4) 0.4060(3) 0.0348(13) Uani 1.00 1 d .
C(4) C 0.7484(4) 0.4211(4) 0.4096(3) 0.0353(13) Uani 1.00 1 d .
C(5) C 0.7155(4) 0.3215(4) 0.3739(2) 0.0285(12) Uani 1.00 1 d .
C(6) C 0.8116(4) 0.1863(4) 0.3760(3) 0.0349(13) Uani 1.00 1 d .
C(7) C 0.7460(4) 0.0771(4) 0.3847(3) 0.0337(12) Uani 1.00 1 d .
C(8) C 0.8286(4) 0.0251(4) 0.1903(3) 0.0343(12) Uani 1.00 1 d .
C(9) C 0.7970(4) 0.1066(4) 0.0945(3) 0.0326(12) Uani 1.00 1 d .
C(10) C 0.6781(4) 0.0923(3) 0.0557(3) 0.0324(12) Uani 1.00 1 d .
C(11) C 0.6385(4) -0.0496(4) 0.3152(3) 0.0367(13) Uani 1.00 1 d .
C(12) C 0.5932(4) -0.0892(4) 0.2248(3) 0.0363(13) Uani 1.00 1 d .
C(13) C 0.4874(4) 0.0166(3) 0.1804(3) 0.0328(12) Uani 1.00 1 d .
C(14) C 0.4262(4) 0.2207(3) 0.0904(3) 0.0292(12) Uani 1.00 1 d .
C(15) C 0.4513(4) 0.3513(3) 0.0601(3) 0.0319(12) Uani 1.00 1 d .
C(16) C 0.3233(4) 0.4436(3) 0.0263(3) 0.0275(11) Uani 1.00 1 d .
C(17) C 0.3135(4) 0.4379(3) -0.0773(3) 0.0316(12) Uani 1.00 1 d .
C(18) C 0.1997(4) 0.5182(3) -0.1099(3) 0.0315(12) Uani 1.00 1 d .
C(19) C 0.0946(4) 0.6061(3) -0.0358(3) 0.0293(12) Uani 1.00 1 d .
C(20) C 0.1011(4) 0.6129(4) 0.0677(3) 0.0376(13) Uani 1.00 1 d .
C(21) C 0.2164(4) 0.5304(4) 0.0982(3) 0.0383(13) Uani 1.00 1 d .
C(22) C 0.1331(5) 0.3136(7) 0.4367(4) 0.106(2) Uani 1.00 1 d .
C(23) C 0.2918(4) 0.2677(4) 0.3919(3) 0.0337(13) Uani 1.00 1 d .
H(1) H 0.4348 0.4875 0.3099 0.033 Uiso 1.00 1 c R
H(2) H 0.4874 0.6574 0.3659 0.038 Uiso 1.00 1 c R
H(3) H 0.6883 0.6178 0.4270 0.044 Uiso 1.00 1 c R
H(4) H 0.8273 0.4017 0.4386 0.044 Uiso 1.00 1 c R
H(5) H 0.8844 0.1735 0.3104 0.041 Uiso 1.00 1 c R
H(6) H 0.8517 0.1807 0.4343 0.041 Uiso 1.00 1 c R
H(7) H 0.6654 0.0933 0.4453 0.039 Uiso 1.00 1 c R
H(8) H 0.8149 -0.0011 0.3953 0.039 Uiso 1.00 1 c R
H(9) H 0.9075 0.0388 0.2057 0.039 Uiso 1.00 1 c R
H(10) H 0.8510 -0.0633 0.1723 0.040 Uiso 1.00 1 c R
H(11) H 0.7679 0.1945 0.1161 0.035 Uiso 1.00 1 c R
H(12) H 0.8803 0.0902 0.0362 0.035 Uiso 1.00 1 c R
H(13) H 0.7009 0.0027 0.0418 0.036 Uiso 1.00 1 c R
H(14) H 0.6721 0.1400 -0.0086 0.036 Uiso 1.00 1 c R
H(15) H 0.7064 -0.1222 0.3354 0.044 Uiso 1.00 1 c R
H(16) H 0.5567 -0.0232 0.3743 0.044 Uiso 1.00 1 c R
H(17) H 0.6764 -0.1198 0.1676 0.044 Uiso 1.00 1 c R
H(18) H 0.5532 -0.1573 0.2498 0.044 Uiso 1.00 1 c R
H(19) H 0.4016 0.0435 0.2360 0.041 Uiso 1.00 1 c R
H(20) H 0.4707 -0.0180 0.1225 0.040 Uiso 1.00 1 c R
H(21) H 0.4294 0.1820 0.0266 0.036 Uiso 1.00 1 c R
H(22) H 0.3351 0.2340 0.1395 0.036 Uiso 1.00 1 c R
H(23) H 0.4608 0.3850 0.1216 0.040 Uiso 1.00 1 c R
H(24) H 0.5360 0.3404 0.0036 0.040 Uiso 1.00 1 c R
H(25) H 0.3870 0.3759 -0.1254 0.036 Uiso 1.00 1 c R
H(26) H 0.1922 0.5148 -0.1808 0.038 Uiso 1.00 1 c R
H(27) H 0.0284 0.6741 0.1169 0.043 Uiso 1.00 1 c R
H(28) H 0.2217 0.5292 0.1701 0.046 Uiso 1.00 1 c R
H(29) H 0.1099 0.3851 0.4826 0.127 Uiso 1.00 1 c R
H(30) H 0.1003 0.2468 0.4765 0.126 Uiso 1.00 1 c R
H(31) H 0.0893 0.3402 0.3798 0.126 Uiso 1.00 1 c R

loop_
_atom_site_aniso_label
_atom_site_aniso_U_11
_atom_site_aniso_U_22
_atom_site_aniso_U_33
_atom_site_aniso_U_12
_atom_site_aniso_U_13
_atom_site_aniso_U_23
Cu(1) 0.0261(2) 0.0290(3) 0.0325(3) -0.0024(2) -0.0112(2) -0.0038(2)
P(1) 0.0344(7) 0.0421(8) 0.0438(7) -0.0020(6) -0.0184(6) -0.0020(6)
F(1) 0.061(2) 0.097(2) 0.0382(15) 0.0134(17) -0.0110(13) -0.0146(15)
F(2) 0.0329(16) 0.091(2) 0.0725(19) -0.0024(15) -0.0016(14) -0.0119(17)
F(3) 0.0423(16) 0.067(2) 0.0540(16) -0.0116(14) -0.0220(13) -0.0086(14)
F(4) 0.0553(19) 0.0533(19) 0.105(2) -0.0135(15) -0.0387(17) 0.0279(17)
F(5) 0.085(2) 0.059(2) 0.126(2) -0.0007(17) -0.080(2) -0.0205(18)
F(6) 0.069(2) 0.053(2) 0.094(2) -0.0155(16) -0.0405(17) 0.0233(16)
O(1) 0.0325(17) 0.043(2) 0.0459(19) -0.0012(15) -0.0171(15) -0.0119(15)
O(2) 0.055(2) 0.059(2) 0.053(2) -0.0201(19) -0.0150(18) 0.0038(18)
O(3) 0.045(2) 0.066(2) 0.046(2) -0.0016(17) -0.0218(17) 0.0081(18)
O(4) 0.0386(19) 0.043(2) 0.069(2) 0.0097(16) -0.0139(17) -0.0091(18)
N(1) 0.0186(17) 0.033(2) 0.0259(18) -0.0061(15) -0.0071(14) -0.0020(15)
N(2) 0.0275(19) 0.028(2) 0.0263(18) -0.0055(15) -0.0115(15) 0.0020(15)
N(3) 0.0244(18) 0.024(2) 0.0259(17) -0.0079(15) -0.0040(15) 0.0008(14)
N(4) 0.033(2) 0.029(2) 0.048(2) -0.0114(18) -0.0124(19) 0.0074(19)
C(1) 0.027(2) 0.032(2) 0.025(2) -0.006(2) -0.0089(18) 0.0000(19)
C(2) 0.035(2) 0.032(2) 0.027(2) -0.007(2) -0.0080(19) -0.0039(19)
C(3) 0.041(2) 0.040(3) 0.028(2) -0.021(2) -0.005(2) -0.005(2)
C(4) 0.034(2) 0.050(3) 0.025(2) -0.013(2) -0.0121(19) -0.001(2)
C(5) 0.025(2) 0.041(2) 0.020(2) -0.012(2) -0.0040(18) 0.0017(19)
C(6) 0.031(2) 0.044(2) 0.029(2) -0.004(2) -0.0137(19) -0.002(2)
C(7) 0.030(2) 0.031(2) 0.036(2) -0.003(2) -0.012(2) 0.004(2)
C(8) 0.030(2) 0.031(2) 0.038(2) -0.004(2) -0.007(2) -0.005(2)
C(9) 0.026(2) 0.035(2) 0.028(2) -0.003(2) 0.0010(19) -0.0013(19)
C(10) 0.034(2) 0.028(2) 0.027(2) -0.001(2) -0.0049(19) -0.0024(18)
C(11) 0.037(2) 0.032(2) 0.040(2) -0.010(2) -0.013(2) 0.010(2)
C(12) 0.038(2) 0.029(2) 0.042(2) -0.012(2) -0.013(2) 0.006(2)
C(13) 0.035(2) 0.030(2) 0.036(2) -0.014(2) -0.010(2) 0.001(2)
C(14) 0.029(2) 0.030(2) 0.032(2) -0.0056(19) -0.0158(19) -0.0031(19)
C(15) 0.036(2) 0.032(2) 0.032(2) -0.014(2) -0.013(2) 0.0031(19)
C(16) 0.028(2) 0.024(2) 0.032(2) -0.0109(19) -0.0073(19) 0.0024(18)
C(17) 0.035(2) 0.025(2) 0.029(2) -0.004(2) -0.005(2) -0.0022(19)
C(18) 0.040(2) 0.029(2) 0.025(2) -0.010(2) -0.011(2) 0.0046(19)
C(19) 0.027(2) 0.023(2) 0.038(2) -0.0079(19) -0.009(2) 0.0045(19)
C(20) 0.038(2) 0.035(2) 0.035(2) -0.006(2) -0.004(2) -0.010(2)
C(21) 0.044(2) 0.043(3) 0.028(2) -0.010(2) -0.012(2) -0.004(2)
C(22) 0.049(3) 0.186(7) 0.080(4) -0.033(4) -0.012(3) -0.014(4)
C(23) 0.028(2) 0.043(3) 0.031(2) -0.008(2) -0.011(2) -0.004(2)

loop_
_atom_type_symbol
_atom_type_description
_atom_type_scat_dispersion_real
_atom_type_scat_dispersion_imag
_atom_type_scat_source
C C 0.003 0.002
;
International Tables for Crystallography
(1992, Vol. C, Tables 4.2.6.8 and 6.1.1.4)
;
H H 0.000 0.000
;
International Tables for Crystallography
(1992, Vol. C, Table 6.1.1.4)
;
N N 0.006 0.003
;
International Tables for Crystallography
(1992, Vol. C, Tables 4.2.6.8 and 6.1.1.4)
;
Cl Cl 0.148 0.159
;
International Tables for Crystallography
(1992, Vol. C, Tables 4.2.6.8 and 6.1.1.4)
;
Cu Cu 0.320 1.265
;
International Tables for Crystallography
(1992, Vol. C, Tables 4.2.6.8 and 6.1.1.4)
;
P P 0.102 0.094
;
International Tables for Crystallography
(1992, Vol. C, Tables 4.2.6.8 and 6.1.1.4)
;
F F 0.017 0.010
;
International Tables for Crystallography
(1992, Vol. C, Tables 4.2.6.8 and 6.1.1.4)
;
O O 0.011 0.006
;
International Tables for Crystallography
(1992, Vol. C, Tables 4.2.6.8 and 6.1.1.4)
;

loop_
_geom_angle_atom_site_label_1
_geom_angle_atom_site_label_2
_geom_angle_atom_site_label_3
_geom_angle
_geom_angle_publ_flag
O(1) Cu(1) N(1) 94.42(13) yes
O(1) Cu(1) N(2) 153.51(13) yes
O(1) Cu(1) N(3) 92.25(13) yes
N(1) Cu(1) N(2) 97.91(14) yes
N(1) Cu(1) N(3) 147.89(12) yes
N(2) Cu(1) N(3) 89.66(13) yes
F(1) P(1) F(2) 178.6(2) yes
F(1) P(1) F(3) 88.55(16) yes
F(1) P(1) F(4) 89.49(14) yes
F(1) P(1) F(5) 91.68(17) yes
F(1) P(1) F(6) 90.31(15) yes
F(2) P(1) F(3) 90.02(16) yes
F(2) P(1) F(4) 90.38(15) yes
F(2) P(1) F(5) 89.75(17) yes
F(2) P(1) F(6) 89.82(15) yes
F(3) P(1) F(4) 89.52(17) yes
F(3) P(1) F(5) 179.70(16) yes
F(3) P(1) F(6) 90.52(18) yes
F(4) P(1) F(5) 90.28(18) yes
F(4) P(1) F(6) 179.80(15) yes
F(5) P(1) F(6) 89.68(18) yes
Cu(1) O(1) C(23) 102.0(2) yes
Cu(1) N(1) C(1) 115.2(3) yes
Cu(1) N(1) C(5) 126.0(2) yes
C(1) N(1) C(5) 118.6(4) yes
Cu(1) N(2) C(7) 107.7(2) yes
Cu(1) N(2) C(8) 115.1(2) yes
Cu(1) N(2) C(11) 104.0(2) yes
C(7) N(2) C(8) 112.0(3) yes
C(7) N(2) C(11) 106.5(3) yes
C(8) N(2) C(11) 110.9(3) yes
Cu(1) N(3) C(10) 113.1(2) yes
Cu(1) N(3) C(13) 104.6(2) yes
Cu(1) N(3) C(14) 111.6(2) yes
C(10) N(3) C(13) 110.8(2) yes
C(10) N(3) C(14) 109.8(2) yes
C(13) N(3) C(14) 106.6(3) yes
O(3) N(4) O(4) 123.7(3) yes
O(3) N(4) C(19) 118.6(3) yes
O(4) N(4) C(19) 117.6(4) yes
N(1) C(1) C(2) 121.9(4) yes
C(1) C(2) C(3) 120.1(3) yes
C(2) C(3) C(4) 117.9(4) yes
C(3) C(4) C(5) 120.3(4) yes
N(1) C(5) C(4) 121.1(3) yes
N(1) C(5) C(6) 120.4(4) yes
C(4) C(5) C(6) 118.6(4) yes
C(5) C(6) C(7) 116.9(3) yes
N(2) C(7) C(6) 115.3(3) yes
N(2) C(8) C(9) 111.9(2) yes
C(8) C(9) C(10) 116.4(3) yes
N(3) C(10) C(9) 112.7(3) yes
N(2) C(11) C(12) 115.1(3) yes
C(11) C(12) C(13) 116.0(3) yes
N(3) C(13) C(12) 113.8(3) yes
N(3) C(14) C(15) 112.2(3) yes
C(14) C(15) C(16) 109.2(3) yes
C(15) C(16) C(17) 119.7(3) yes
C(15) C(16) C(21) 121.0(3) yes
C(17) C(16) C(21) 119.4(3) yes
C(16) C(17) C(18) 121.2(3) yes
C(17) C(18) C(19) 118.0(3) yes
N(4) C(19) C(18) 118.6(3) yes
N(4) C(19) C(20) 119.5(3) yes
C(18) C(19) C(20) 122.0(3) yes
C(19) C(20) C(21) 118.7(3) yes
C(16) C(21) C(20) 120.8(4) yes
O(1) C(23) O(2) 123.4(3) yes
O(1) C(23) C(22) 117.3(4) yes
O(2) C(23) C(22) 119.3(4) yes
N(1) C(1) H(1) 119.3 no
C(2) C(1) H(1) 118.8 no
C(1) C(2) H(2) 120.6 no
C(3) C(2) H(2) 119.3 no
C(2) C(3) H(3) 120.9 no
C(4) C(3) H(3) 121.1 no
C(3) C(4) H(4) 120.0 no
C(5) C(4) H(4) 119.7 no
C(5) C(6) H(5) 106.9 no
C(5) C(6) H(6) 107.5 no
C(7) C(6) H(5) 106.7 no
C(7) C(6) H(6) 109.3 no
H(5) C(6) H(6) 109.5 no
N(2) C(7) H(7) 109.2 no
N(2) C(7) H(8) 106.8 no
C(6) C(7) H(7) 108.5 no
C(6) C(7) H(8) 107.4 no
H(7) C(7) H(8) 109.5 no
N(2) C(8) H(9) 108.9 no
N(2) C(8) H(10) 109.1 no
C(9) C(8) H(9) 109.3 no
C(9) C(8) H(10) 108.1 no
H(9) C(8) H(10) 109.5 no
C(8) C(9) H(11) 106.6 no
C(8) C(9) H(12) 109.8 no
C(10) C(9) H(11) 105.4 no
C(10) C(9) H(12) 108.8 no
H(11) C(9) H(12) 109.5 no
N(3) C(10) H(13) 107.6 no
N(3) C(10) H(14) 110.1 no
C(9) C(10) H(13) 106.1 no
C(9) C(10) H(14) 110.6 no
H(13) C(10) H(14) 109.5 no
N(2) C(11) H(15) 107.2 no
N(2) C(11) H(16) 108.6 no
C(12) C(11) H(15) 108.9 no
C(12) C(11) H(16) 107.5 no
H(15) C(11) H(16) 109.5 no
C(11) C(12) H(17) 106.9 no
C(11) C(12) H(18) 108.6 no
C(13) C(12) H(17) 107.6 no
C(13) C(12) H(18) 108.1 no
H(17) C(12) H(18) 109.5 no
N(3) C(13) H(19) 108.9 no
N(3) C(13) H(20) 107.9 no
C(12) C(13) H(19) 108.0 no
C(12) C(13) H(20) 108.6 no
H(19) C(13) H(20) 109.5 no
N(3) C(14) H(21) 108.9 no
N(3) C(14) H(22) 109.5 no
C(15) C(14) H(21) 107.7 no
C(15) C(14) H(22) 109.1 no
H(21) C(14) H(22) 109.5 no
C(14) C(15) H(23) 107.9 no
C(14) C(15) H(24) 109.9 no
C(16) C(15) H(23) 109.5 no
C(16) C(15) H(24) 110.8 no
H(23) C(15) H(24) 109.5 no
C(16) C(17) H(25) 118.3 no
C(18) C(17) H(25) 120.5 no
C(17) C(18) H(26) 121.7 no
C(19) C(18) H(26) 120.3 no
C(19) C(20) H(27) 120.6 no
C(21) C(20) H(27) 120.8 no
C(16) C(21) H(28) 118.3 no
C(20) C(21) H(28) 120.8 no
C(23) C(22) H(29) 107.8 no
C(23) C(22) H(30) 110.7 no
C(23) C(22) H(31) 109.9 no
H(29) C(22) H(30) 109.5 no
H(29) C(22) H(31) 109.5 no
H(30) C(22) H(31) 109.5 no

loop_
_geom_bond_atom_site_label_1
_geom_bond_atom_site_label_2
_geom_bond_distance
_geom_bond_publ_flag
Cu(1) O(1) 1.967(2) yes
Cu(1) N(1) 2.030(3) yes
Cu(1) N(2) 1.991(2) yes
Cu(1) N(3) 2.053(3) yes
P(1) F(1) 1.598(2) yes
P(1) F(2) 1.587(2) yes
P(1) F(3) 1.600(3) yes
P(1) F(4) 1.590(3) yes
P(1) F(5) 1.589(4) yes
P(1) F(6) 1.591(3) yes
O(1) C(23) 1.233(5) yes
O(2) C(23) 1.229(5) yes
O(3) N(4) 1.216(5) yes
O(4) N(4) 1.223(4) yes
N(1) C(1) 1.363(4) yes
N(1) C(5) 1.344(5) yes
N(2) C(7) 1.486(6) yes
N(2) C(8) 1.506(4) yes
N(2) C(11) 1.496(6) yes
N(3) C(10) 1.515(4) yes
N(3) C(13) 1.501(5) yes
N(3) C(14) 1.496(5) yes
N(4) C(19) 1.475(5) yes
C(1) C(2) 1.372(7) yes
C(2) C(3) 1.376(6) yes
C(3) C(4) 1.388(5) yes
C(4) C(5) 1.386(7) yes
C(5) C(6) 1.495(5) yes
C(6) C(7) 1.526(7) yes
C(8) C(9) 1.514(5) yes
C(9) C(10) 1.507(7) yes
C(11) C(12) 1.521(7) yes
C(12) C(13) 1.515(5) yes
C(14) C(15) 1.524(6) yes
C(15) C(16) 1.536(5) yes
C(16) C(17) 1.386(6) yes
C(16) C(21) 1.377(5) yes
C(17) C(18) 1.375(5) yes
C(18) C(19) 1.391(4) yes
C(19) C(20) 1.375(6) yes
C(20) C(21) 1.382(6) yes
C(22) C(23) 1.505(6) yes
C(1) H(1) 0.950 no
C(2) H(2) 0.950 no
C(3) H(3) 0.950 no
C(4) H(4) 0.950 no
C(6) H(5) 0.950 no
C(6) H(6) 0.950 no
C(7) H(7) 0.950 no
C(7) H(8) 0.950 no
C(8) H(9) 0.950 no
C(8) H(10) 0.950 no
C(9) H(11) 0.950 no
C(9) H(12) 0.950 no
C(10) H(13) 0.950 no
C(10) H(14) 0.950 no
C(11) H(15) 0.950 no
C(11) H(16) 0.950 no
C(12) H(17) 0.950 no
C(12) H(18) 0.950 no
C(13) H(19) 0.950 no
C(13) H(20) 0.950 no
C(14) H(21) 0.950 no
C(14) H(22) 0.950 no
C(15) H(23) 0.950 no
C(15) H(24) 0.950 no
C(17) H(25) 0.950 no
C(18) H(26) 0.950 no
C(20) H(27) 0.950 no
C(21) H(28) 0.950 no
C(22) H(29) 0.950 no
C(22) H(30) 0.950 no
C(22) H(31) 0.950 no

loop_
_geom_contact_atom_site_label_1
_geom_contact_atom_site_label_2
_geom_contact_distance
_geom_contact_site_symmetry_2
Cu(1) O(2) 2.489(3) .
Cu(1) C(1) 2.888(4) .
Cu(1) C(5) 3.023(5) .
Cu(1) C(6) 3.314(4) .
Cu(1) C(7) 2.822(4) .
Cu(1) C(8) 2.961(3) .
Cu(1) C(9) 2.950(3) .
Cu(1) C(10) 2.992(3) .
Cu(1) C(11) 2.765(4) .
Cu(1) C(12) 3.255(4) .
Cu(1) C(13) 2.833(4) .
Cu(1) C(14) 2.952(4) .
Cu(1) C(15) 3.281(4) .
Cu(1) C(23) 2.529(3) .
F(1) F(2) 3.185(3) .
F(1) F(3) 2.232(3) .
F(1) F(4) 2.244(3) .
F(1) F(5) 2.287(4) .
F(1) F(6) 2.262(3) .
F(1) C(10) 3.536(4) 2_655
F(1) C(13) 3.515(6) .
F(1) C(15) 3.564(4) 2_655
F(2) F(1) 3.185(3) .
F(2) F(2) 3.563(4) 2_556
F(2) F(3) 2.253(3) .
F(2) F(4) 2.253(3) .
F(2) F(5) 2.241(4) .
F(2) F(6) 2.244(3) .
F(2) C(6) 3.452(4) 1_455
F(2) C(6) 3.581(5) 2_656
F(2) C(7) 3.246(4) 1_455
F(3) F(1) 2.232(3) .
F(3) F(2) 2.253(3) .
F(3) F(4) 2.246(4) .
F(3) F(5) 3.189(5) .
F(3) F(6) 2.267(4) .
F(3) C(2) 3.421(4) 1_545
F(3) C(6) 3.370(4) 2_656
F(3) C(7) 3.371(4) 2_656
F(3) C(12) 3.279(5) .
F(3) C(13) 3.325(4) .
F(4) F(1) 2.244(3) .
F(4) F(2) 2.253(3) .
F(4) F(3) 2.246(4) .
F(4) F(5) 2.253(4) .
F(4) F(6) 3.181(4) .
F(4) C(1) 3.247(4) 1_545
F(4) C(2) 3.330(5) 1_545
F(4) C(4) 3.320(5) 2_656
F(5) F(1) 2.287(4) .
F(5) F(2) 2.241(4) .
F(5) F(3) 3.189(5) .
F(5) F(4) 2.253(4) .
F(5) F(6) 2.243(5) .
F(5) C(8) 3.207(4) 1_455
F(5) C(20) 3.050(6) 1_545
F(5) C(21) 3.241(5) 1_545
F(6) F(1) 2.262(3) .
F(6) F(2) 2.244(3) .
F(6) F(3) 2.267(4) .
F(6) F(4) 3.181(4) .
F(6) F(5) 2.243(5) .
F(6) C(13) 3.323(5) .
O(1) O(2) 2.168(4) .
O(1) N(1) 2.934(5) .
O(1) N(3) 2.898(3) .
O(1) C(1) 2.948(6) .
O(1) C(13) 3.450(4) .
O(1) C(14) 2.861(5) .
O(1) C(15) 3.102(4) .
O(1) C(22) 2.343(6) .
O(2) Cu(1) 2.489(3) .
O(2) O(1) 2.168(4) .
O(2) N(1) 3.365(5) .
O(2) N(2) 3.410(3) .
O(2) C(3) 3.566(6) 2_666
O(2) C(11) 3.276(4) .
O(2) C(11) 3.372(5) 2_656
O(2) C(22) 2.363(6) .
O(3) O(4) 2.151(4) .
O(3) C(5) 3.579(4) 2_665
O(3) C(6) 3.506(5) 2_665
O(3) C(18) 2.728(5) .
O(3) C(19) 2.318(5) .
O(3) C(20) 3.550(5) .
O(3) C(21) 3.437(6) 2_565
O(4) O(3) 2.151(4) .
O(4) C(10) 3.466(4) 1_465
O(4) C(17) 3.464(6) 2_565
O(4) C(18) 3.556(4) .
O(4) C(19) 2.312(4) .
O(4) C(20) 2.721(5) .
N(1) O(1) 2.934(5) .
N(1) O(2) 3.365(5) .
N(1) N(2) 3.033(4) .
N(1) C(2) 2.391(5) .
N(1) C(3) 2.782(6) .
N(1) C(4) 2.378(6) .
N(1) C(6) 2.465(5) .
N(1) C(7) 2.932(4) .
N(1) C(18) 3.583(5) 2_665
N(1) C(23) 3.424(6) .
N(2) O(2) 3.410(3) .
N(2) N(1) 3.033(4) .
N(2) N(3) 2.851(4) .
N(2) C(5) 3.219(6) .
N(2) C(6) 2.545(6) .
N(2) C(9) 2.503(4) .
N(2) C(10) 3.088(5) .
N(2) C(12) 2.547(6) .
N(2) C(13) 3.114(6) .
N(3) O(1) 2.898(3) .
N(3) N(2) 2.851(4) .
N(3) C(8) 3.110(5) .
N(3) C(9) 2.516(5) .
N(3) C(11) 3.079(5) .
N(3) C(12) 2.527(5) .
N(3) C(15) 2.506(4) .
N(4) C(18) 2.464(4) .
N(4) C(20) 2.462(6) .
C(1) Cu(1) 2.888(4) .
C(1) F(4) 3.247(4) 1_565
C(1) O(1) 2.948(6) .
C(1) C(3) 2.380(7) .
C(1) C(3) 3.376(4) 2_666
C(1) C(4) 2.713(6) .
C(1) C(5) 2.328(5) .
C(1) C(17) 3.530(5) 2_665
C(1) C(18) 3.527(5) 2_665
C(1) C(23) 3.574(7) .
C(2) F(3) 3.421(4) 1_565
C(2) F(4) 3.330(5) 1_565
C(2) N(1) 2.391(5) .
C(2) C(3) 3.545(5) 2_666
C(2) C(4) 2.368(5) .
C(2) C(4) 3.544(5) 2_666
C(2) C(5) 2.733(5) .
C(3) O(2) 3.566(6) 2_666
C(3) N(1) 2.782(6) .
C(3) C(1) 2.380(7) .
C(3) C(1) 3.376(4) 2_666
C(3) C(2) 3.545(5) 2_666
C(3) C(5) 2.407(6) .
C(4) F(4) 3.320(5) 2_656
C(4) N(1) 2.378(6) .
C(4) C(1) 2.713(6) .
C(4) C(2) 2.368(5) .
C(4) C(2) 3.544(5) 2_666
C(4) C(6) 2.478(6) .
C(5) Cu(1) 3.023(5) .
C(5) O(3) 3.579(4) 2_665
C(5) N(2) 3.219(6) .
C(5) C(1) 2.328(5) .
C(5) C(2) 2.733(5) .
C(5) C(3) 2.407(6) .
C(5) C(7) 2.575(6) .
C(6) Cu(1) 3.314(4) .
C(6) F(2) 3.452(4) 1_655
C(6) F(2) 3.581(5) 2_656
C(6) F(3) 3.370(4) 2_656
C(6) O(3) 3.506(5) 2_665
C(6) N(1) 2.465(5) .
C(6) N(2) 2.545(6) .
C(6) C(4) 2.478(6) .
C(6) C(8) 3.042(6) .
C(7) Cu(1) 2.822(4) .
C(7) F(2) 3.246(4) 1_655
C(7) F(3) 3.371(4) 2_656
C(7) N(1) 2.932(4) .
C(7) C(5) 2.575(6) .
C(7) C(8) 2.480(5) .
C(7) C(11) 2.390(7) .
C(8) Cu(1) 2.961(3) .
C(8) F(5) 3.207(4) 1_655
C(8) N(3) 3.110(5) .
C(8) C(6) 3.042(6) .
C(8) C(7) 2.480(5) .
C(8) C(10) 2.568(6) .
C(8) C(11) 2.473(6) .
C(8) C(12) 2.976(7) .
C(8) C(13) 3.592(6) .
C(9) Cu(1) 2.950(3) .
C(9) N(2) 2.503(4) .
C(9) N(3) 2.516(5) .
C(9) C(11) 3.467(5) .
C(9) C(12) 3.468(6) .
C(9) C(13) 3.492(6) .
C(9) C(19) 3.597(6) 2_665
C(10) Cu(1) 2.992(3) .
C(10) F(1) 3.536(4) 2_655
C(10) O(4) 3.466(4) 1_645
C(10) N(2) 3.088(5) .
C(10) C(8) 2.568(6) .
C(10) C(11) 3.550(5) .
C(10) C(12) 2.955(5) .
C(10) C(13) 2.482(5) .
C(10) C(14) 2.464(5) .
C(10) C(15) 3.035(5) .
C(11) Cu(1) 2.765(4) .
C(11) O(2) 3.276(4) .
C(11) O(2) 3.372(5) 2_656
C(11) N(3) 3.079(5) .
C(11) C(7) 2.390(7) .
C(11) C(8) 2.473(6) .
C(11) C(9) 3.467(5) .
C(11) C(10) 3.550(5) .
C(11) C(13) 2.575(6) .
C(12) Cu(1) 3.255(4) .
C(12) F(3) 3.279(5) .
C(12) N(2) 2.547(6) .
C(12) N(3) 2.527(5) .
C(12) C(8) 2.976(7) .
C(12) C(9) 3.468(6) .
C(12) C(10) 2.955(5) .
C(13) Cu(1) 2.833(4) .
C(13) F(1) 3.515(6) .
C(13) F(3) 3.325(4) .
C(13) F(6) 3.323(5) .
C(13) O(1) 3.450(4) .
C(13) N(2) 3.114(6) .
C(13) C(8) 3.592(6) .
C(13) C(9) 3.492(6) .
C(13) C(10) 2.482(5) .
C(13) C(11) 2.575(6) .
C(13) C(14) 2.403(5) .
C(14) Cu(1) 2.952(4) .
C(14) O(1) 2.861(5) .
C(14) C(10) 2.464(5) .
C(14) C(13) 2.403(5) .
C(14) C(16) 2.495(5) .
C(14) C(17) 3.236(5) .
C(14) C(21) 3.376(5) .
C(15) Cu(1) 3.281(4) .
C(15) F(1) 3.564(4) 2_655
C(15) O(1) 3.102(4) .
C(15) N(3) 2.506(4) .
C(15) C(10) 3.035(5) .
C(15) C(17) 2.527(6) .
C(15) C(21) 2.536(5) .
C(16) C(14) 2.495(5) .
C(16) C(18) 2.406(6) .
C(16) C(19) 2.746(5) .
C(16) C(20) 2.399(5) .
C(17) O(4) 3.464(6) 2_565
C(17) C(1) 3.530(5) 2_665
C(17) C(14) 3.236(5) .
C(17) C(15) 2.527(6) .
C(17) C(19) 2.371(4) .
C(17) C(20) 2.765(4) .
C(17) C(21) 2.385(5) .
C(18) O(3) 2.728(5) .
C(18) O(4) 3.556(4) .
C(18) N(1) 3.583(5) 2_665
C(18) N(4) 2.464(4) .
C(18) C(1) 3.527(5) 2_665
C(18) C(16) 2.406(6) .
C(18) C(20) 2.418(5) .
C(18) C(21) 2.774(6) .
C(19) O(3) 2.318(5) .
C(19) O(4) 2.312(4) .
C(19) C(9) 3.597(6) 2_665
C(19) C(16) 2.746(5) .
C(19) C(17) 2.371(4) .
C(19) C(19) 3.388(6) 2_565
C(19) C(21) 2.371(6) .
C(20) F(5) 3.050(6) 1_565
C(20) O(3) 3.550(5) .
C(20) O(4) 2.721(5) .
C(20) N(4) 2.462(6) .
C(20) C(16) 2.399(5) .
C(20) C(17) 2.765(4) .
C(20) C(18) 2.418(5) .
C(21) F(5) 3.241(5) 1_565
C(21) O(3) 3.437(6) 2_565
C(21) C(14) 3.376(5) .
C(21) C(15) 2.536(5) .
C(21) C(17) 2.385(5) .
C(21) C(18) 2.774(6) .
C(21) C(19) 2.371(6) .
C(22) O(1) 2.343(6) .
C(22) O(2) 2.363(6) .
C(23) Cu(1) 2.529(3) .
C(23) N(1) 3.424(6) .
C(23) C(1) 3.574(7) .
Cu(1) H(1) 2.877 .
Cu(1) H(5) 3.567 .
Cu(1) H(7) 2.870 .
Cu(1) H(9) 3.517 .
Cu(1) H(11) 2.585 .
Cu(1) H(14) 3.597 .
Cu(1) H(16) 2.755 .
Cu(1) H(19) 2.843 .
Cu(1) H(22) 3.083 .
Cu(1) H(23) 2.733 .
P(1) H(2) 3.353 1_545
P(1) H(6) 3.415 2_656
P(1) H(9) 3.533 1_455
P(1) H(19) 3.546 .
F(1) H(1) 3.249 1_545
F(1) H(2) 2.995 1_545
F(1) H(14) 2.596 2_655
F(1) H(18) 2.899 .
F(1) H(19) 3.398 .
F(1) H(20) 3.058 .
F(1) H(21) 3.380 2_655
F(1) H(24) 2.774 2_655
F(1) H(25) 2.755 2_655
F(1) H(28) 3.246 1_545
F(2) H(5) 3.291 1_455
F(2) H(6) 3.202 1_455
F(2) H(6) 2.655 2_656
F(2) H(8) 2.406 1_455
F(2) H(9) 3.265 1_455
F(2) H(30) 2.718 2_556
F(3) H(2) 2.487 1_545
F(3) H(6) 2.773 2_656
F(3) H(7) 2.836 2_656
F(3) H(8) 3.424 2_656
F(3) H(16) 3.418 .
F(3) H(18) 2.605 .
F(3) H(19) 2.754 .
F(3) H(20) 3.472 .
F(4) H(1) 2.588 1_545
F(4) H(2) 2.783 1_545
F(4) H(4) 2.793 2_656
F(4) H(6) 3.036 2_656
F(4) H(28) 3.031 1_545
F(4) H(30) 3.288 2_556
F(5) H(8) 3.306 1_455
F(5) H(9) 2.783 1_455
F(5) H(10) 2.782 1_455
F(5) H(12) 3.563 2_655
F(5) H(14) 3.383 2_655
F(5) H(27) 2.473 1_545
F(5) H(28) 2.893 1_545
F(6) H(5) 3.063 1_455
F(6) H(9) 2.748 1_455
F(6) H(13) 3.515 2_655
F(6) H(14) 3.084 2_655
F(6) H(19) 2.733 .
F(6) H(20) 3.061 .
O(1) H(1) 2.378 .
O(1) H(3) 3.518 2_666
O(1) H(19) 2.987 .
O(1) H(22) 2.430 .
O(1) H(23) 2.532 .
O(1) H(28) 2.965 .
O(1) H(29) 2.765 .
O(1) H(30) 3.073 .
O(1) H(31) 2.448 .
O(2) H(3) 2.702 2_666
O(2) H(7) 2.973 .
O(2) H(7) 3.311 2_656
O(2) H(8) 3.358 2_656
O(2) H(15) 2.866 2_656
O(2) H(16) 2.519 .
O(2) H(16) 3.000 2_656
O(2) H(19) 3.052 .
O(2) H(29) 2.778 .
O(2) H(30) 2.498 .
O(2) H(31) 3.084 .
O(3) H(5) 2.726 2_665
O(3) H(9) 3.514 2_665
O(3) H(11) 3.536 2_665
O(3) H(22) 2.931 2_565
O(3) H(26) 2.433 .
O(3) H(28) 3.571 2_565
O(3) H(31) 3.115 2_565
O(4) H(10) 2.905 1_465
O(4) H(11) 3.580 2_665
O(4) H(12) 3.513 1_465
O(4) H(12) 3.137 2_665
O(4) H(13) 2.604 1_465
O(4) H(17) 2.672 1_465
O(4) H(21) 3.214 2_565
O(4) H(22) 3.256 2_565
O(4) H(27) 2.432 .
N(1) H(1) 2.006 .
N(1) H(2) 3.246 .
N(1) H(3) 3.572 2_666
N(1) H(4) 3.226 .
N(1) H(5) 2.874 .
N(1) H(6) 3.169 .
N(1) H(7) 2.941 .
N(1) H(11) 3.180 .
N(1) H(23) 3.430 .
N(1) H(26) 3.169 2_665
N(2) H(5) 2.645 .
N(2) H(6) 3.331 .
N(2) H(7) 2.009 .
N(2) H(8) 1.982 .
N(2) H(9) 2.024 .
N(2) H(10) 2.026 .
N(2) H(11) 2.618 .
N(2) H(12) 3.314 .
N(2) H(13) 3.321 .
N(2) H(15) 1.995 .
N(2) H(16) 2.011 .
N(2) H(17) 2.725 .
N(2) H(18) 3.337 .
N(2) H(19) 3.431 .
N(3) H(10) 3.394 .
N(3) H(11) 2.618 .
N(3) H(12) 3.318 .
N(3) H(13) 2.017 .
N(3) H(14) 2.047 .
N(3) H(16) 3.379 .
N(3) H(17) 2.714 .
N(3) H(18) 3.319 .
N(3) H(19) 2.020 .
N(3) H(20) 2.009 .
N(3) H(21) 2.015 .
N(3) H(22) 2.022 .
N(3) H(23) 2.623 .
N(3) H(24) 2.748 .
N(4) H(5) 3.431 2_665
N(4) H(11) 3.138 2_665
N(4) H(12) 3.266 2_665
N(4) H(22) 3.398 2_565
N(4) H(26) 2.619 .
N(4) H(27) 2.626 .
C(1) H(2) 2.028 .
C(1) H(3) 3.243 .
C(1) H(3) 3.462 2_666
C(1) H(23) 3.251 .
C(1) H(25) 3.150 2_665
C(1) H(26) 3.148 2_665
C(2) H(1) 2.010 .
C(2) H(3) 2.034 .
C(2) H(4) 3.231 .
C(2) H(18) 3.218 1_565
C(2) H(25) 3.069 2_665
C(2) H(26) 3.019 2_665
C(3) H(1) 3.230 .
C(3) H(1) 3.559 2_666
C(3) H(2) 2.018 .
C(3) H(4) 2.036 .
C(3) H(26) 2.911 2_665
C(3) H(29) 3.352 2_666
C(4) H(2) 3.229 .
C(4) H(2) 3.465 2_666
C(4) H(3) 2.047 .
C(4) H(5) 2.847 .
C(4) H(6) 2.526 .
C(4) H(26) 2.925 2_665
C(4) H(29) 3.494 2_666
C(4) H(31) 3.262 1_655
C(5) H(1) 3.184 .
C(5) H(2) 3.417 2_666
C(5) H(3) 3.269 .
C(5) H(4) 2.032 .
C(5) H(5) 1.991 .
C(5) H(6) 1.998 .
C(5) H(7) 2.727 .
C(5) H(8) 3.344 .
C(5) H(11) 3.569 .
C(5) H(26) 3.050 2_665
C(6) H(4) 2.618 .
C(6) H(7) 2.037 .
C(6) H(8) 2.025 .
C(6) H(9) 2.614 .
C(6) H(11) 3.519 .
C(7) H(5) 2.016 .
C(7) H(6) 2.047 .
C(7) H(9) 2.427 .
C(7) H(10) 3.021 .
C(7) H(11) 3.576 .
C(7) H(15) 2.500 .
C(7) H(16) 2.562 .
C(8) H(5) 2.632 .
C(8) H(7) 3.292 .
C(8) H(8) 2.621 .
C(8) H(11) 2.005 .
C(8) H(12) 2.042 .
C(8) H(12) 3.537 2_755
C(8) H(13) 2.692 .
C(8) H(14) 3.370 .
C(8) H(15) 2.667 .
C(8) H(16) 3.282 .
C(8) H(17) 2.639 .
C(9) H(5) 3.380 .
C(9) H(9) 2.036 .
C(9) H(10) 2.023 .
C(9) H(12) 3.391 2_755
C(9) H(13) 1.992 .
C(9) H(14) 2.045 .
C(9) H(17) 3.065 .
C(9) H(24) 3.474 .
C(10) H(9) 3.360 .
C(10) H(10) 2.741 .
C(10) H(11) 1.984 .
C(10) H(12) 2.024 .
C(10) H(17) 2.620 .
C(10) H(19) 3.296 .
C(10) H(20) 2.679 .
C(10) H(20) 3.394 2_655
C(10) H(21) 2.568 .
C(10) H(22) 3.281 .
C(10) H(23) 3.286 .
C(10) H(24) 2.765 .
C(11) H(7) 2.522 .
C(11) H(8) 2.542 .
C(11) H(9) 3.142 .
C(11) H(10) 2.411 .
C(11) H(13) 3.453 .
C(11) H(17) 2.015 .
C(11) H(18) 2.034 .
C(11) H(19) 2.783 .
C(11) H(20) 3.364 .
C(12) H(2) 3.471 1_545
C(12) H(10) 2.655 .
C(12) H(13) 2.583 .
C(12) H(15) 2.038 .
C(12) H(16) 2.021 .
C(12) H(19) 2.022 .
C(12) H(20) 2.029 .
C(12) H(21) 3.593 2_655
C(12) H(25) 3.411 2_655
C(13) H(10) 3.548 .
C(13) H(13) 2.390 .
C(13) H(14) 3.138 .
C(13) H(15) 3.365 .
C(13) H(16) 2.769 .
C(13) H(17) 2.017 .
C(13) H(18) 2.023 .
C(13) H(21) 2.636 .
C(13) H(21) 3.346 2_655
C(13) H(22) 2.501 .
C(14) H(11) 3.558 .
C(14) H(13) 3.012 .
C(14) H(14) 2.410 .
C(14) H(19) 2.598 .
C(14) H(20) 2.511 .
C(14) H(20) 3.403 2_655
C(14) H(23) 2.029 .
C(14) H(24) 2.051 .
C(14) H(25) 3.200 .
C(14) H(28) 3.422 .
C(15) H(11) 3.425 .
C(15) H(14) 2.679 .
C(15) H(21) 2.026 .
C(15) H(22) 2.042 .
C(15) H(24) 3.422 2_665
C(15) H(25) 2.644 .
C(15) H(28) 2.661 .
C(16) H(21) 2.710 .
C(16) H(22) 2.592 .
C(16) H(23) 2.058 .
C(16) H(23) 3.423 2_665
C(16) H(24) 2.074 .
C(16) H(24) 3.080 2_665
C(16) H(25) 2.018 .
C(16) H(26) 3.270 .
C(16) H(27) 3.258 .
C(16) H(28) 2.009 .
C(17) H(21) 3.026 .
C(17) H(22) 3.441 .
C(17) H(23) 3.275 .
C(17) H(23) 3.373 2_665
C(17) H(24) 2.671 .
C(17) H(24) 3.578 2_665
C(17) H(26) 2.041 .
C(17) H(28) 3.234 .
C(18) H(11) 3.243 2_665
C(18) H(25) 2.030 .
C(18) H(27) 3.274 .
C(19) H(11) 2.921 2_665
C(19) H(12) 3.399 2_665
C(19) H(25) 3.239 .
C(19) H(26) 2.042 .
C(19) H(27) 2.030 .
C(19) H(28) 3.236 .
C(20) H(11) 3.317 2_665
C(20) H(12) 3.434 2_665
C(20) H(26) 3.270 .
C(20) H(28) 2.039 .
C(21) H(22) 3.127 .
C(21) H(23) 2.605 .
C(21) H(24) 3.242 .
C(21) H(24) 3.208 2_665
C(21) H(25) 3.233 .
C(21) H(27) 2.038 .
C(22) H(3) 3.171 2_666
C(22) H(4) 2.989 1_455
C(22) H(29) 3.475 2_566
C(23) H(1) 3.153 .
C(23) H(3) 2.844 2_666
C(23) H(16) 3.444 .
C(23) H(19) 3.029 .
C(23) H(22) 3.218 .
C(23) H(29) 2.010 .
C(23) H(30) 2.044 .
C(23) H(31) 2.034 .
H(1) Cu(1) 2.877 .
H(1) F(1) 3.249 1_565
H(1) F(4) 2.588 1_565
H(1) O(1) 2.378 .
H(1) N(1) 2.006 .
H(1) C(2) 2.010 .
H(1) C(3) 3.230 .
H(1) C(3) 3.559 2_666
H(1) C(5) 3.184 .
H(1) C(23) 3.153 .
H(1) H(2) 2.313 .
H(1) H(3) 3.516 2_666
H(1) H(23) 2.687 .
H(1) H(25) 3.152 2_665
H(1) H(28) 3.135 .
H(2) P(1) 3.353 1_565
H(2) F(1) 2.995 1_565
H(2) F(3) 2.487 1_565
H(2) F(4) 2.783 1_565
H(2) N(1) 3.246 .
H(2) C(1) 2.028 .
H(2) C(3) 2.018 .
H(2) C(4) 3.229 .
H(2) C(4) 3.465 2_666
H(2) C(5) 3.417 2_666
H(2) C(12) 3.471 1_565
H(2) H(1) 2.313 .
H(2) H(3) 2.330 .
H(2) H(7) 3.487 2_666
H(2) H(18) 2.560 1_565
H(2) H(25) 3.028 2_665
H(2) H(26) 3.550 2_665
H(3) O(1) 3.518 2_666
H(3) O(2) 2.702 2_666
H(3) N(1) 3.572 2_666
H(3) C(1) 3.243 .
H(3) C(1) 3.462 2_666
H(3) C(2) 2.034 .
H(3) C(4) 2.047 .
H(3) C(5) 3.269 .
H(3) C(22) 3.171 2_666
H(3) C(23) 2.844 2_666
H(3) H(1) 3.516 2_666
H(3) H(2) 2.330 .
H(3) H(4) 2.354 .
H(3) H(15) 3.014 1_565
H(3) H(18) 3.449 1_565
H(3) H(26) 3.360 2_665
H(3) H(29) 2.658 2_666
H(3) H(30) 3.527 2_666
H(4) F(4) 2.793 2_656
H(4) N(1) 3.226 .
H(4) C(2) 3.231 .
H(4) C(3) 2.036 .
H(4) C(5) 2.032 .
H(4) C(6) 2.618 .
H(4) C(22) 2.989 1_655
H(4) H(3) 2.354 .
H(4) H(5) 2.925 .
H(4) H(6) 2.345 .
H(4) H(26) 3.435 2_665
H(4) H(29) 3.076 1_655
H(4) H(29) 2.936 2_666
H(4) H(30) 2.944 1_655
H(4) H(31) 2.474 1_655
H(5) Cu(1) 3.567 .
H(5) F(2) 3.291 1_655
H(5) F(6) 3.063 1_655
H(5) O(3) 2.726 2_665
H(5) N(1) 2.874 .
H(5) N(2) 2.645 .
H(5) N(4) 3.431 2_665
H(5) C(4) 2.847 .
H(5) C(5) 1.991 .
H(5) C(7) 2.016 .
H(5) C(8) 2.632 .
H(5) C(9) 3.380 .
H(5) H(4) 2.925 .
H(5) H(6) 1.551 .
H(5) H(7) 2.771 .
H(5) H(8) 2.322 .
H(5) H(9) 2.002 .
H(5) H(10) 3.424 .
H(5) H(11) 3.051 .
H(5) H(31) 3.522 1_655
H(6) P(1) 3.415 2_656
H(6) F(2) 3.202 1_655
H(6) F(2) 2.655 2_656
H(6) F(3) 2.773 2_656
H(6) F(4) 3.036 2_656
H(6) N(1) 3.169 .
H(6) N(2) 3.331 .
H(6) C(4) 2.526 .
H(6) C(5) 1.998 .
H(6) C(7) 2.047 .
H(6) H(4) 2.345 .
H(6) H(5) 1.551 .
H(6) H(7) 2.368 .
H(6) H(8) 2.255 .
H(6) H(9) 3.288 .
H(6) H(30) 3.074 1_655
H(6) H(31) 3.323 1_655
H(7) Cu(1) 2.870 .
H(7) F(3) 2.836 2_656
H(7) O(2) 2.973 .
H(7) O(2) 3.311 2_656
H(7) N(1) 2.941 .
H(7) N(2) 2.009 .
H(7) C(5) 2.727 .
H(7) C(6) 2.037 .
H(7) C(8) 3.292 .
H(7) C(11) 2.522 .
H(7) H(2) 3.487 2_666
H(7) H(5) 2.771 .
H(7) H(6) 2.368 .
H(7) H(8) 1.551 .
H(7) H(9) 3.355 .
H(7) H(15) 2.711 .
H(7) H(16) 2.328 .
H(7) H(16) 3.013 2_656
H(8) F(2) 2.406 1_655
H(8) F(3) 3.424 2_656
H(8) F(5) 3.306 1_655
H(8) O(2) 3.358 2_656
H(8) N(2) 1.982 .
H(8) C(5) 3.344 .
H(8) C(6) 2.025 .
H(8) C(8) 2.621 .
H(8) C(11) 2.542 .
H(8) H(5) 2.322 .
H(8) H(6) 2.255 .
H(8) H(7) 1.551 .
H(8) H(9) 2.429 .
H(8) H(10) 2.926 .
H(8) H(15) 2.284 .
H(8) H(16) 2.842 .
H(8) H(30) 3.041 2_656
H(9) Cu(1) 3.517 .
H(9) P(1) 3.533 1_655
H(9) F(2) 3.265 1_655
H(9) F(5) 2.783 1_655
H(9) F(6) 2.748 1_655
H(9) O(3) 3.514 2_665
H(9) N(2) 2.024 .
H(9) C(6) 2.614 .
H(9) C(7) 2.427 .
H(9) C(9) 2.036 .
H(9) C(10) 3.360 .
H(9) C(11) 3.142 .
H(9) H(5) 2.002 .
H(9) H(6) 3.288 .
H(9) H(7) 3.355 .
H(9) H(8) 2.429 .
H(9) H(10) 1.551 .
H(9) H(11) 2.315 .
H(9) H(12) 2.295 .
H(9) H(12) 3.402 2_755
H(9) H(13) 3.535 .
H(9) H(15) 3.166 .
H(9) H(17) 3.516 .
H(10) F(5) 2.782 1_655
H(10) O(4) 2.905 1_645
H(10) N(2) 2.026 .
H(10) N(3) 3.394 .
H(10) C(7) 3.021 .
H(10) C(9) 2.023 .
H(10) C(10) 2.741 .
H(10) C(11) 2.411 .
H(10) C(12) 2.655 .
H(10) C(13) 3.548 .
H(10) H(5) 3.424 .
H(10) H(8) 2.926 .
H(10) H(9) 1.551 .
H(10) H(11) 2.760 .
H(10) H(12) 2.345 .
H(10) H(12) 3.237 2_755
H(10) H(13) 2.522 .
H(10) H(14) 3.575 .
H(10) H(15) 2.387 .
H(10) H(16) 3.339 .
H(10) H(17) 2.099 .
H(10) H(18) 3.403 .
H(10) H(27) 2.891 1_645
H(11) Cu(1) 2.585 .
H(11) O(3) 3.536 2_665
H(11) O(4) 3.580 2_665
H(11) N(1) 3.180 .
H(11) N(2) 2.618 .
H(11) N(3) 2.618 .
H(11) N(4) 3.138 2_665
H(11) C(5) 3.569 .
H(11) C(6) 3.519 .
H(11) C(7) 3.576 .
H(11) C(8) 2.005 .
H(11) C(10) 1.984 .
H(11) C(14) 3.558 .
H(11) C(15) 3.425 .
H(11) C(18) 3.243 2_665
H(11) C(19) 2.921 2_665
H(11) C(20) 3.317 2_665
H(11) H(5) 3.051 .
H(11) H(9) 2.315 .
H(11) H(10) 2.760 .
H(11) H(12) 1.551 .
H(11) H(13) 2.725 .
H(11) H(14) 2.325 .
H(11) H(23) 3.178 .
H(11) H(24) 3.092 .
H(11) H(26) 3.522 2_665
H(12) F(5) 3.563 2_655
H(12) O(4) 3.513 1_645
H(12) O(4) 3.137 2_665
H(12) N(2) 3.314 .
H(12) N(3) 3.318 .
H(12) N(4) 3.266 2_665
H(12) C(8) 2.042 .
H(12) C(8) 3.537 2_755
H(12) C(9) 3.391 2_755
H(12) C(10) 2.024 .
H(12) C(19) 3.399 2_665
H(12) C(20) 3.434 2_665
H(12) H(9) 2.295 .
H(12) H(9) 3.402 2_755
H(12) H(10) 2.345 .
H(12) H(10) 3.237 2_755
H(12) H(11) 1.551 .
H(12) H(12) 2.605 2_755
H(12) H(13) 2.318 .
H(12) H(14) 2.274 .
H(12) H(17) 3.591 .
H(12) H(27) 3.316 2_665
H(13) F(6) 3.515 2_655
H(13) O(4) 2.604 1_645
H(13) N(2) 3.321 .
H(13) N(3) 2.017 .
H(13) C(8) 2.692 .
H(13) C(9) 1.992 .
H(13) C(11) 3.453 .
H(13) C(12) 2.583 .
H(13) C(13) 2.390 .
H(13) C(14) 3.012 .
H(13) H(9) 3.535 .
H(13) H(10) 2.522 .
H(13) H(11) 2.725 .
H(13) H(12) 2.318 .
H(13) H(14) 1.551 .
H(13) H(17) 2.027 .
H(13) H(18) 3.343 .
H(13) H(19) 3.320 .
H(13) H(20) 2.385 .
H(13) H(20) 3.101 2_655
H(13) H(21) 2.914 .
H(13) H(21) 3.060 2_655
H(13) H(24) 3.587 .
H(14) Cu(1) 3.597 .
H(14) F(1) 2.596 2_655
H(14) F(5) 3.383 2_655
H(14) F(6) 3.084 2_655
H(14) N(3) 2.047 .
H(14) C(8) 3.370 .
H(14) C(9) 2.045 .
H(14) C(13) 3.138 .
H(14) C(14) 2.410 .
H(14) C(15) 2.679 .
H(14) H(10) 3.575 .
H(14) H(11) 2.325 .
H(14) H(12) 2.274 .
H(14) H(13) 1.551 .
H(14) H(17) 3.474 .
H(14) H(20) 3.150 .
H(14) H(20) 2.994 2_655
H(14) H(21) 2.316 .
H(14) H(22) 3.339 .
H(14) H(23) 3.125 .
H(14) H(24) 2.182 .
H(15) O(2) 2.866 2_656
H(15) N(2) 1.995 .
H(15) C(7) 2.500 .
H(15) C(8) 2.667 .
H(15) C(12) 2.038 .
H(15) C(13) 3.365 .
H(15) H(3) 3.014 1_545
H(15) H(7) 2.711 .
H(15) H(8) 2.284 .
H(15) H(9) 3.166 .
H(15) H(10) 2.387 .
H(15) H(16) 1.551 .
H(15) H(17) 2.283 .
H(15) H(18) 2.312 .
H(15) H(30) 3.499 2_656
H(16) Cu(1) 2.755 .
H(16) F(3) 3.418 .
H(16) O(2) 2.519 .
H(16) O(2) 3.000 2_656
H(16) N(2) 2.011 .
H(16) N(3) 3.379 .
H(16) C(7) 2.562 .
H(16) C(8) 3.282 .
H(16) C(12) 2.021 .
H(16) C(13) 2.769 .
H(16) C(23) 3.444 .
H(16) H(7) 2.328 .
H(16) H(7) 3.013 2_656
H(16) H(8) 2.842 .
H(16) H(10) 3.339 .
H(16) H(15) 1.551 .
H(16) H(16) 3.168 2_656
H(16) H(17) 2.763 .
H(16) H(18) 2.289 .
H(16) H(19) 2.642 .
H(17) O(4) 2.672 1_645
H(17) N(2) 2.725 .
H(17) N(3) 2.714 .
H(17) C(8) 2.639 .
H(17) C(9) 3.065 .
H(17) C(10) 2.620 .
H(17) C(11) 2.015 .
H(17) C(13) 2.017 .
H(17) H(9) 3.516 .
H(17) H(10) 2.099 .
H(17) H(12) 3.591 .
H(17) H(13) 2.027 .
H(17) H(14) 3.474 .
H(17) H(15) 2.283 .
H(17) H(16) 2.763 .
H(17) H(18) 1.551 .
H(17) H(19) 2.768 .
H(17) H(20) 2.277 .
H(17) H(21) 3.217 2_655
H(17) H(25) 3.187 2_655
H(17) H(27) 3.525 1_645
H(18) F(1) 2.899 .
H(18) F(3) 2.605 .
H(18) N(2) 3.337 .
H(18) N(3) 3.319 .
H(18) C(2) 3.218 1_545
H(18) C(11) 2.034 .
H(18) C(13) 2.023 .
H(18) H(2) 2.560 1_545
H(18) H(3) 3.449 1_545
H(18) H(10) 3.403 .
H(18) H(13) 3.343 .
H(18) H(15) 2.312 .
H(18) H(16) 2.289 .
H(18) H(17) 1.551 .
H(18) H(19) 2.279 .
H(18) H(20) 2.301 .
H(18) H(21) 3.572 2_655
H(18) H(25) 2.802 2_655
H(19) Cu(1) 2.843 .
H(19) P(1) 3.546 .
H(19) F(1) 3.398 .
H(19) F(3) 2.754 .
H(19) F(6) 2.733 .
H(19) O(1) 2.987 .
H(19) O(2) 3.052 .
H(19) N(2) 3.431 .
H(19) N(3) 2.020 .
H(19) C(10) 3.296 .
H(19) C(11) 2.783 .
H(19) C(12) 2.022 .
H(19) C(14) 2.598 .
H(19) C(23) 3.029 .
H(19) H(13) 3.320 .
H(19) H(16) 2.642 .
H(19) H(17) 2.768 .
H(19) H(18) 2.279 .
H(19) H(20) 1.551 .
H(19) H(21) 2.975 .
H(19) H(22) 2.339 .
H(20) F(1) 3.058 .
H(20) F(3) 3.472 .
H(20) F(6) 3.061 .
H(20) N(3) 2.009 .
H(20) C(10) 2.679 .
H(20) C(10) 3.394 2_655
H(20) C(11) 3.364 .
H(20) C(12) 2.029 .
H(20) C(14) 2.511 .
H(20) C(14) 3.403 2_655
H(20) H(13) 2.385 .
H(20) H(13) 3.101 2_655
H(20) H(14) 3.150 .
H(20) H(14) 2.994 2_655
H(20) H(17) 2.277 .
H(20) H(18) 2.301 .
H(20) H(19) 1.551 .
H(20) H(20) 3.079 2_655
H(20) H(21) 2.389 .
H(20) H(21) 2.515 2_655
H(20) H(22) 2.654 .
H(21) F(1) 3.380 2_655
H(21) O(4) 3.214 2_565
H(21) N(3) 2.015 .
H(21) C(10) 2.568 .
H(21) C(12) 3.593 2_655
H(21) C(13) 2.636 .
H(21) C(13) 3.346 2_655
H(21) C(15) 2.026 .
H(21) C(16) 2.710 .
H(21) C(17) 3.026 .
H(21) H(13) 2.914 .
H(21) H(13) 3.060 2_655
H(21) H(14) 2.316 .
H(21) H(17) 3.217 2_655
H(21) H(18) 3.572 2_655
H(21) H(19) 2.975 .
H(21) H(20) 2.389 .
H(21) H(20) 2.515 2_655
H(21) H(22) 1.551 .
H(21) H(23) 2.773 .
H(21) H(24) 2.282 .
H(21) H(25) 2.777 .
H(22) Cu(1) 3.083 .
H(22) O(1) 2.430 .
H(22) O(3) 2.931 2_565
H(22) O(4) 3.256 2_565
H(22) N(3) 2.022 .
H(22) N(4) 3.398 2_565
H(22) C(10) 3.281 .
H(22) C(13) 2.501 .
H(22) C(15) 2.042 .
H(22) C(16) 2.592 .
H(22) C(17) 3.441 .
H(22) C(21) 3.127 .
H(22) C(23) 3.218 .
H(22) H(14) 3.339 .
H(22) H(19) 2.339 .
H(22) H(20) 2.654 .
H(22) H(21) 1.551 .
H(22) H(23) 2.358 .
H(22) H(24) 2.801 .
H(22) H(28) 3.074 .
H(22) H(31) 3.436 .
H(23) Cu(1) 2.733 .
H(23) O(1) 2.532 .
H(23) N(1) 3.430 .
H(23) N(3) 2.623 .
H(23) C(1) 3.251 .
H(23) C(10) 3.286 .
H(23) C(14) 2.029 .
H(23) C(16) 2.058 .
H(23) C(16) 3.423 2_665
H(23) C(17) 3.275 .
H(23) C(17) 3.373 2_665
H(23) C(21) 2.605 .
H(23) H(1) 2.687 .
H(23) H(11) 3.178 .
H(23) H(14) 3.125 .
H(23) H(21) 2.773 .
H(23) H(22) 2.358 .
H(23) H(24) 1.551 .
H(23) H(24) 3.280 2_665
H(23) H(25) 3.517 .
H(23) H(25) 3.452 2_665
H(23) H(28) 2.408 .
H(24) F(1) 2.774 2_655
H(24) N(3) 2.748 .
H(24) C(9) 3.474 .
H(24) C(10) 2.765 .
H(24) C(14) 2.051 .
H(24) C(15) 3.422 2_665
H(24) C(16) 2.074 .
H(24) C(16) 3.080 2_665
H(24) C(17) 2.671 .
H(24) C(17) 3.578 2_665
H(24) C(21) 3.242 .
H(24) C(21) 3.208 2_665
H(24) H(11) 3.092 .
H(24) H(13) 3.587 .
H(24) H(14) 2.182 .
H(24) H(21) 2.282 .
H(24) H(22) 2.801 .
H(24) H(23) 1.551 .
H(24) H(23) 3.280 2_665
H(24) H(24) 3.316 2_665
H(24) H(25) 2.508 .
H(24) H(28) 3.467 .
H(24) H(28) 3.442 2_665
H(25) F(1) 2.755 2_655
H(25) C(1) 3.150 2_665
H(25) C(2) 3.069 2_665
H(25) C(12) 3.411 2_655
H(25) C(14) 3.200 .
H(25) C(15) 2.644 .
H(25) C(16) 2.018 .
H(25) C(18) 2.030 .
H(25) C(19) 3.239 .
H(25) C(21) 3.233 .
H(25) H(1) 3.152 2_665
H(25) H(2) 3.028 2_665
H(25) H(17) 3.187 2_655
H(25) H(18) 2.802 2_655
H(25) H(21) 2.777 .
H(25) H(23) 3.517 .
H(25) H(23) 3.452 2_665
H(25) H(24) 2.508 .
H(25) H(26) 2.357 .
H(26) O(3) 2.433 .
H(26) N(1) 3.169 2_665
H(26) N(4) 2.619 .
H(26) C(1) 3.148 2_665
H(26) C(2) 3.019 2_665
H(26) C(3) 2.911 2_665
H(26) C(4) 2.925 2_665
H(26) C(5) 3.050 2_665
H(26) C(16) 3.270 .
H(26) C(17) 2.041 .
H(26) C(19) 2.042 .
H(26) C(20) 3.270 .
H(26) H(2) 3.550 2_665
H(26) H(3) 3.360 2_665
H(26) H(4) 3.435 2_665
H(26) H(11) 3.522 2_665
H(26) H(25) 2.357 .
H(26) H(27) 3.422 2_565
H(27) F(5) 2.473 1_565
H(27) O(4) 2.432 .
H(27) N(4) 2.626 .
H(27) C(16) 3.258 .
H(27) C(18) 3.274 .
H(27) C(19) 2.030 .
H(27) C(21) 2.038 .
H(27) H(10) 2.891 1_465
H(27) H(12) 3.316 2_665
H(27) H(17) 3.525 1_465
H(27) H(26) 3.422 2_565
H(27) H(28) 2.355 .
H(28) F(1) 3.246 1_565
H(28) F(4) 3.031 1_565
H(28) F(5) 2.893 1_565
H(28) O(1) 2.965 .
H(28) O(3) 3.571 2_565
H(28) C(14) 3.422 .
H(28) C(15) 2.661 .
H(28) C(16) 2.009 .
H(28) C(17) 3.234 .
H(28) C(19) 3.236 .
H(28) C(20) 2.039 .
H(28) H(1) 3.135 .
H(28) H(22) 3.074 .
H(28) H(23) 2.408 .
H(28) H(24) 3.467 .
H(28) H(24) 3.442 2_665
H(28) H(27) 2.355 .
H(28) H(31) 3.492 .
H(29) O(1) 2.765 .
H(29) O(2) 2.778 .
H(29) C(3) 3.352 2_666
H(29) C(4) 3.494 2_666
H(29) C(22) 3.475 2_566
H(29) C(23) 2.010 .
H(29) H(3) 2.658 2_666
H(29) H(4) 3.076 1_455
H(29) H(4) 2.936 2_666
H(29) H(29) 2.765 2_566
H(29) H(30) 1.551 .
H(29) H(31) 1.551 .
H(29) H(31) 3.369 2_566
H(30) F(2) 2.718 2_556
H(30) F(4) 3.288 2_556
H(30) O(1) 3.073 .
H(30) O(2) 2.498 .
H(30) C(23) 2.044 .
H(30) H(3) 3.527 2_666
H(30) H(4) 2.944 1_455
H(30) H(6) 3.074 1_455
H(30) H(8) 3.041 2_656
H(30) H(15) 3.499 2_656
H(30) H(29) 1.551 .
H(30) H(31) 1.551 .
H(31) O(1) 2.448 .
H(31) O(2) 3.084 .
H(31) O(3) 3.115 2_565
H(31) C(4) 3.262 1_455
H(31) C(23) 2.034 .
H(31) H(4) 2.474 1_455
H(31) H(5) 3.522 1_455
H(31) H(6) 3.323 1_455
H(31) H(22) 3.436 .
H(31) H(28) 3.492 .
H(31) H(29) 1.551 .
H(31) H(29) 3.369 2_566
H(31) H(30) 1.551 .

loop_
_geom_torsion_atom_site_label_1
_geom_torsion_atom_site_label_2
_geom_torsion_atom_site_label_3
_geom_torsion_atom_site_label_4
_geom_torsion
O(1) Cu(1) N(1) C(1) -26.9(2)
O(1) Cu(1) N(1) C(5) 156.3(2)
N(1) Cu(1) O(1) C(23) -96.0(3)
O(1) Cu(1) N(2) C(7) -85.5(4)
O(1) Cu(1) N(2) C(8) 148.9(3)
O(1) Cu(1) N(2) C(11) 27.3(4)
N(2) Cu(1) O(1) C(23) 21.7(5)
O(1) Cu(1) N(3) C(10) 153.1(2)
O(1) Cu(1) N(3) C(13) -86.3(2)
O(1) Cu(1) N(3) C(14) 28.7(2)
N(3) Cu(1) O(1) C(23) 115.4(3)
N(1) Cu(1) N(2) C(7) 31.5(2)
N(1) Cu(1) N(2) C(8) -94.2(3)
N(1) Cu(1) N(2) C(11) 144.3(2)
N(2) Cu(1) N(1) C(1) 176.6(2)
N(2) Cu(1) N(1) C(5) -0.2(2)
N(1) Cu(1) N(3) C(10) 51.1(3)
N(1) Cu(1) N(3) C(13) 171.7(2)
N(1) Cu(1) N(3) C(14) -73.3(3)
N(3) Cu(1) N(1) C(1) 74.5(3)
N(3) Cu(1) N(1) C(5) -102.3(3)
N(2) Cu(1) N(3) C(10) -53.4(2)
N(2) Cu(1) N(3) C(13) 67.3(2)
N(2) Cu(1) N(3) C(14) -177.8(2)
N(3) Cu(1) N(2) C(7) -179.8(2)
N(3) Cu(1) N(2) C(8) 54.5(3)
N(3) Cu(1) N(2) C(11) -67.0(2)
Cu(1) O(1) C(23) O(2) 4.2(6)
Cu(1) O(1) C(23) C(22) -173.9(4)
Cu(1) N(1) C(1) C(2) -175.6(2)
Cu(1) N(1) C(5) C(4) 176.4(2)
Cu(1) N(1) C(5) C(6) -2.6(4)
C(1) N(1) C(5) C(4) -0.3(4)
C(1) N(1) C(5) C(6) -179.3(3)
C(5) N(1) C(1) C(2) 1.4(5)
Cu(1) N(2) C(7) C(6) -67.0(3)
Cu(1) N(2) C(8) C(9) -8.3(5)
Cu(1) N(2) C(11) C(12) 68.8(3)
C(7) N(2) C(8) C(9) -131.6(3)
C(8) N(2) C(7) C(6) 60.4(3)
C(7) N(2) C(11) C(12) -177.6(2)
C(11) N(2) C(7) C(6) -178.2(2)
C(8) N(2) C(11) C(12) -55.4(4)
C(11) N(2) C(8) C(9) 109.5(4)
Cu(1) N(3) C(10) C(9) 6.4(3)
Cu(1) N(3) C(13) C(12) -66.5(3)
Cu(1) N(3) C(14) C(15) 57.9(3)
C(10) N(3) C(13) C(12) 55.6(4)
C(13) N(3) C(10) C(9) -110.7(3)
C(10) N(3) C(14) C(15) -68.3(4)
C(14) N(3) C(10) C(9) 131.8(3)
C(13) N(3) C(14) C(15) 171.6(2)
C(14) N(3) C(13) C(12) 175.1(3)
O(3) N(4) C(19) C(18) 0.8(6)
O(3) N(4) C(19) C(20) 179.6(4)
O(4) N(4) C(19) C(18) -178.4(4)
O(4) N(4) C(19) C(20) 0.4(6)
N(1) C(1) C(2) C(3) -1.3(5)
C(1) C(2) C(3) C(4) 0.1(4)
C(2) C(3) C(4) C(5) 1.0(5)
C(3) C(4) C(5) N(1) -0.9(5)
C(3) C(4) C(5) C(6) 178.1(3)
N(1) C(5) C(6) C(7) -27.0(4)
C(4) C(5) C(6) C(7) 154.0(3)
C(5) C(6) C(7) N(2) 69.1(4)
N(2) C(8) C(9) C(10) -61.8(4)
C(8) C(9) C(10) N(3) 62.1(4)
N(2) C(11) C(12) C(13) -58.1(4)
C(11) C(12) C(13) N(3) 56.9(4)
N(3) C(14) C(15) C(16) -171.5(2)
C(14) C(15) C(16) C(17) -82.2(4)
C(14) C(15) C(16) C(21) 96.6(5)
C(15) C(16) C(17) C(18) 179.4(4)
C(15) C(16) C(21) C(20) -179.7(4)
C(17) C(16) C(21) C(20) -0.9(7)
C(21) C(16) C(17) C(18) 0.6(7)
C(16) C(17) C(18) C(19) 0.3(6)
C(17) C(18) C(19) N(4) 177.9(4)
C(17) C(18) C(19) C(20) -0.9(7)
N(4) C(19) C(20) C(21) -178.2(4)
C(18) C(19) C(20) C(21) 0.6(7)
C(19) C(20) C(21) C(16) 0.4(7)
